data_7241459
loop_
_publ_author_name
'Wang, Jinzeng'
'Suffren, Yan'
'Daiguebonne, Carole'
'Bernot, Kevin'
'Calvez, Guillaume'
'Freslon, St\'ephane'
'Guillou, Olivier'

_publ_section_title
;
 Lanthanide-based molecular alloys with hydroxyterephthalate: a versatile
 system
;
_journal_issue 1
_journal_name_full CrystEngComm
_journal_page_first 100
_journal_page_last 118
_journal_paper_doi 10.1039/D0CE00947D
_journal_volume 23
_journal_year 2021
_chemical_formula_sum 'C48 H80 Gd4 O58'
_chemical_formula_weight 2214.12
_space_group_IT_number 15
_space_group_name_Hall '-C 2yc'
_space_group_name_H-M_alt 'C 1 2/c 1'
_symmetry_cell_setting monoclinic
_symmetry_Int_Tables_number 15
_symmetry_space_group_name_Hall '-C 2yc'
_symmetry_space_group_name_H-M 'C 1 2/c 1'
_atom_sites_solution_hydrogens geom
_atom_sites_solution_primary 'direct - structure invariant direct methods'
_atom_sites_solution_secondary 'direct - structure invariant direct methods'
_audit_conform_dict_location ftp://ftp.iucr.org/pub/cif_core.dic
_audit_conform_dict_name cif_core.dic
_audit_conform_dict_version 2.4.5
_audit_creation_date 2020-09-09T15:04:51-00:00
_audit_creation_method 'WinGX routine CIF_UPDATE'
_audit_update_record
;
2020-09-16 deposited with the CCDC.	2020-11-03 downloaded from the CCDC.
;
_cell_angle_alpha 90
_cell_angle_beta 105.231(4)
_cell_angle_gamma 90
_cell_formula_units_Z 2
_cell_length_a 16.982(2)
_cell_length_b 10.8156(15)
_cell_length_c 20.008(2)
_cell_measurement_reflns_used 9120
_cell_measurement_temperature 150(2)
_cell_measurement_theta_max 27.48
_cell_measurement_theta_min 2.35
_cell_measurement_wavelength 0.71073
_cell_volume 3545.8(7)
_computing_cell_refinement 'APEX3 (Bruker, 2015)'
_computing_data_collection 'SAINT (Bruker, 2014)'
_computing_data_reduction 'SAINT (Bruker, 2014)'
_computing_molecular_graphics 'Ortep for Windows (Farrugia, 2012)'
_computing_publication_material 'WinGX publication routines (Farrugia, 2012)'
_computing_structure_refinement 'SHELXL-2017/1 (Sheldrick, 2017)'
_computing_structure_solution 'SIR-92 (Altomare et al., 1994)'
_diffrn_ambient_temperature 150(2)
_diffrn_detector 'CCD plate'
_diffrn_measured_fraction_theta_full 0.997
_diffrn_measured_fraction_theta_max 0.992
_diffrn_measurement_device_type 'D8 VENTURE Bruker AXS'
_diffrn_measurement_method 'CCD rotation images, thick slices'
_diffrn_orient_matrix_UB_11 0.017891
_diffrn_orient_matrix_UB_12 -0.082191
_diffrn_orient_matrix_UB_13 -0.013599
_diffrn_orient_matrix_UB_21 -0.058113
_diffrn_orient_matrix_UB_22 -0.028154
_diffrn_orient_matrix_UB_23 -0.01416
_diffrn_orient_matrix_UB_31 -0.005235
_diffrn_orient_matrix_UB_32 0.031634
_diffrn_orient_matrix_UB_33 -0.047936
_diffrn_radiation_monochromator 'multilayer monochromator'
_diffrn_radiation_probe x-ray
_diffrn_radiation_type MoK\a
_diffrn_radiation_wavelength 0.71073
_diffrn_reflns_av_R_equivalents 0.027
_diffrn_reflns_av_unetI/netI 0.0374
_diffrn_reflns_Laue_measured_fraction_full 0.997
_diffrn_reflns_Laue_measured_fraction_max 0.992
_diffrn_reflns_limit_h_max 22
_diffrn_reflns_limit_h_min -21
_diffrn_reflns_limit_k_max 12
_diffrn_reflns_limit_k_min -14
_diffrn_reflns_limit_l_max 25
_diffrn_reflns_limit_l_min -21
_diffrn_reflns_number 4032
_diffrn_reflns_point_group_measured_fraction_full 0.997
_diffrn_reflns_point_group_measured_fraction_max 0.992
_diffrn_reflns_reduction_process
;
        Scaled and merged with Sortav
        R.H. Blessing, (1987) Cryst. Rev. 1, 3-58
        R.H. Blessing, (1989) J. Appl. Cryst. 22, 396-397
;
_diffrn_reflns_theta_full 25.242
_diffrn_reflns_theta_max 27.495
_diffrn_reflns_theta_min 2.11
_diffrn_source 'Enraf Nonius FR590'
_diffrn_standards_number 0
_exptl_absorpt_coefficient_mu 3.818
_exptl_absorpt_correction_T_max 0.7456
_exptl_absorpt_correction_T_min 0.4712
_exptl_absorpt_correction_type multi-scan
_exptl_absorpt_process_details
;
  [Sheldrick, G.M. (2014). SADABS Bruker AXS Inc., Madison, Wisconsin, USA]
;
_exptl_crystal_colour colourless
_exptl_crystal_density_diffrn 2.074
_exptl_crystal_density_method 'not measured'
_exptl_crystal_description prism
_exptl_crystal_F_000 2176
_exptl_crystal_size_max 0.430
_exptl_crystal_size_mid 0.280
_exptl_crystal_size_min 0.170
_refine_diff_density_max 1.741
_refine_diff_density_min -1.718
_refine_diff_density_rms 0.155
_refine_ls_extinction_method none
_refine_ls_goodness_of_fit_ref 1.142
_refine_ls_hydrogen_treatment constr
_refine_ls_matrix_type full
_refine_ls_number_constraints 0
_refine_ls_number_parameters 265
_refine_ls_number_reflns 4032
_refine_ls_number_restraints 0
_refine_ls_restrained_S_all 1.142
_refine_ls_R_factor_all 0.0351
_refine_ls_R_factor_gt 0.0318
_refine_ls_shift/su_max 0.022
_refine_ls_shift/su_mean 0.001
_refine_ls_structure_factor_coef Fsqd
_refine_ls_weighting_details 'w=1/[\s^2^(Fo^2^)+(0.0253P)^2^+28.8934P] where P=(Fo^2^+2Fc^2^)/3'
_refine_ls_weighting_scheme calc
_refine_ls_wR_factor_gt 0.0813
_refine_ls_wR_factor_ref 0.083
_reflns_Friedel_coverage 0
_reflns_number_gt 3719
_reflns_number_total 4032
_reflns_threshold_expression 'I > 2\s(I)'
_cod_data_source_file d0ce00947d2.cif
_cod_data_source_block shelx_CCDC2
_cod_depositor_comments 'Adding full bibliography for 7241457--7241462.cif.'
_cod_original_sg_symbol_H-M 'C 2/c'
_cod_database_code 7241459
_shelx_shelxl_version_number 2017/1

loop_
_symmetry_equiv_pos_as_xyz
'x, y, z'
'-x, y, -z+1/2'
'x+1/2, y+1/2, z'
'-x+1/2, y+1/2, -z+1/2'
'-x, -y, -z'
'x, -y, z-1/2'
'-x+1/2, -y+1/2, -z'
'x+1/2, -y+1/2, z-1/2'

loop_
_atom_site_label
_atom_site_type_symbol
_atom_site_fract_x
_atom_site_fract_y
_atom_site_fract_z
_atom_site_U_iso_or_equiv
_atom_site_adp_type
_atom_site_occupancy
_atom_site_site_symmetry_order
_atom_site_calc_flag
_atom_site_refinement_flags_posn
_atom_site_refinement_flags_adp
_atom_site_refinement_flags_occupancy
_atom_site_disorder_assembly
_atom_site_disorder_group
Gd1 Gd 1.23296(2) 0.35523(2) 0.18767(2) 0.01708(8) Uani 1 1 d . . . . .
O1 O 1.0316(2) 0.1573(3) 0.15235(16) 0.0344(8) Uani 1 1 d . . . . .
O2 O 1.1026(2) 0.2980(3) 0.11184(15) 0.0298(7) Uani 1 1 d . . . . .
O3 O 0.80116(18) 0.0564(3) -0.19623(14) 0.0223(6) Uani 1 1 d . . . . .
O4 O 0.8336(2) 0.2463(3) -0.21567(15) 0.0260(7) Uani 1 1 d . . . . .
O5 O 0.9228(5) 0.0287(8) 0.0662(5) 0.030(3) Uani 0.365(13) 1 d . . . . .
O6 O 1.0566(4) 0.3703(5) -0.0146(3) 0.047(2) Uani 0.728(15) 1 d . . . . .
O7 O 1.2140(2) 0.4488(3) 0.07195(14) 0.0244(6) Uani 1 1 d . . . . .
O8 O 1.2776(2) 0.5638(3) 0.15962(14) 0.0236(6) Uani 1 1 d . . . . .
O9 O 1.3498(4) 0.9497(6) 0.0470(3) 0.0325(16) Uani 0.5 1 d . . P . .
O10 O 1.2498(2) 0.1506(3) 0.14412(16) 0.0270(7) Uani 1 1 d . . . . .
O11 O 1.15655(18) 0.2432(3) 0.25335(14) 0.0209(6) Uani 1 1 d . . . . .
O12 O 1.3695(2) 0.3439(3) 0.1626(2) 0.0364(8) Uani 1 1 d . . . . .
O13 O 1.1375(2) 0.5067(3) 0.20714(17) 0.0297(7) Uani 1 1 d . . . . .
C1 C 0.9942(2) 0.1987(3) 0.03139(19) 0.0153(7) Uani 1 1 d . . . . .
C2 C 0.9366(2) 0.1028(4) 0.0162(2) 0.0167(7) Uani 1 1 d . . . . .
C3 C 0.8884(2) 0.0845(3) -0.0507(2) 0.0174(7) Uani 1 1 d . . . . .
H3 H 0.850929 0.017527 -0.060729 0.021 Uiso 1 1 calc R U . . .
C4 C 0.8955(2) 0.1649(3) -0.1029(2) 0.0153(7) Uani 1 1 d . . . . .
C5 C 0.9517(3) 0.2607(4) -0.0891(2) 0.0239(9) Uani 1 1 d . . . . .
H5 H 0.955876 0.315695 -0.125002 0.029 Uiso 1 1 calc R U . . .
C6 C 1.0022(3) 0.2762(4) -0.0223(2) 0.0227(8) Uani 1 1 d . . . . .
C7 C 1.0459(2) 0.2181(4) 0.1035(2) 0.0189(8) Uani 1 1 d . . . . .
C8 C 0.8406(2) 0.1544(3) -0.1751(2) 0.0173(8) Uani 1 1 d . . . . .
C9 C 1.2481(2) 0.6543(3) 0.0464(2) 0.0159(7) Uani 1 1 d . . . . .
C10 C 1.2974(2) 0.7580(3) 0.0681(2) 0.0172(7) Uani 1 1 d . . . . .
H10 H 1.329834 0.763148 0.114611 0.021 Uiso 1 1 calc R U . . .
C11 C 1.2991(3) 0.8534(3) 0.0223(2) 0.0184(8) Uani 1 1 d . . . . .
C12 C 1.2467(2) 0.5511(3) 0.0951(2) 0.0176(7) Uani 1 1 d . . . . .
OW1 O 1.2063(10) 0.1958(12) 0.0060(7) 0.221(7) Uani 1 1 d . . . . .
OW2 O 1.5 0.4840(5) 0.25 0.0455(13) Uani 1 2 d S T P . .
OW3 O 1.5 0.926(2) 0.25 0.50(3) Uani 1 2 d S T P . .
OW4 O 1.4129(6) 1.0799(10) 0.1496(5) 0.173(5) Uani 1 1 d . . . . .

loop_
_atom_site_aniso_label
_atom_site_aniso_U_11
_atom_site_aniso_U_22
_atom_site_aniso_U_33
_atom_site_aniso_U_23
_atom_site_aniso_U_13
_atom_site_aniso_U_12
Gd1 0.02555(12) 0.01056(11) 0.00927(11) 0.00234(6) -0.00579(8) -0.00475(6)
O1 0.0382(19) 0.046(2) 0.0124(15) 0.0053(13) -0.0056(13) -0.0199(15)
O2 0.0346(17) 0.0306(17) 0.0145(14) 0.0051(12) -0.0108(12) -0.0166(14)
O3 0.0305(16) 0.0165(13) 0.0134(13) -0.0017(11) -0.0058(11) -0.0028(12)
O4 0.0367(17) 0.0147(14) 0.0169(14) 0.0034(11) -0.0105(12) -0.0029(12)
O5 0.025(5) 0.033(5) 0.026(5) 0.003(4) -0.003(3) -0.007(4)
O6 0.052(4) 0.056(4) 0.021(3) 0.009(2) -0.011(2) -0.037(3)
O7 0.0396(18) 0.0163(14) 0.0120(13) 0.0006(10) -0.0024(12) -0.0106(12)
O8 0.0409(17) 0.0154(13) 0.0108(13) -0.0002(10) 0.0001(12) -0.0077(12)
O9 0.050(4) 0.022(3) 0.016(3) 0.003(2) -0.007(3) -0.022(3)
O10 0.0431(19) 0.0183(15) 0.0162(15) -0.0040(11) 0.0016(13) -0.0080(12)
O11 0.0302(15) 0.0165(13) 0.0108(13) 0.0032(10) -0.0041(11) -0.0031(11)
O12 0.0316(18) 0.0329(19) 0.043(2) 0.0066(15) 0.0059(16) -0.0059(14)
O13 0.0331(17) 0.0151(14) 0.0332(18) 0.0036(12) -0.0048(14) -0.0010(12)
C1 0.0143(17) 0.0171(18) 0.0108(17) 0.0004(14) -0.0033(13) 0.0003(14)
C2 0.0188(18) 0.0149(17) 0.0132(17) 0.0003(14) -0.0015(14) 0.0000(14)
C3 0.0190(18) 0.0133(17) 0.0162(18) -0.0005(14) -0.0023(14) -0.0020(14)
C4 0.0161(17) 0.0149(17) 0.0107(18) -0.0012(13) -0.0039(14) 0.0018(13)
C5 0.027(2) 0.026(2) 0.0146(19) 0.0067(16) -0.0025(16) -0.0067(17)
C6 0.025(2) 0.024(2) 0.0146(19) 0.0023(15) -0.0032(15) -0.0100(16)
C7 0.0202(19) 0.0177(18) 0.0146(18) -0.0010(14) -0.0031(14) -0.0019(14)
C8 0.0195(18) 0.0148(17) 0.0124(18) -0.0026(13) -0.0049(14) 0.0019(14)
C9 0.0217(19) 0.0146(17) 0.0104(18) 0.0001(13) 0.0025(14) -0.0024(14)
C10 0.0213(18) 0.0158(18) 0.0118(17) -0.0008(14) -0.0002(14) -0.0041(14)
C11 0.0228(19) 0.0159(18) 0.0148(19) -0.0014(13) 0.0018(15) -0.0071(14)
C12 0.0254(19) 0.0134(17) 0.0122(17) -0.0006(13) 0.0018(14) -0.0033(14)
OW1 0.36(2) 0.180(12) 0.165(11) -0.006(10) 0.138(13) 0.029(13)
OW2 0.035(3) 0.039(3) 0.065(4) 0 0.018(3) 0
OW3 0.38(3) 0.160(17) 1.19(9) 0 0.62(5) 0
OW4 0.186(9) 0.183(9) 0.209(10) -0.137(8) 0.157(8) -0.140(8)

loop_
_atom_type_symbol
_atom_type_description
_atom_type_scat_dispersion_real
_atom_type_scat_dispersion_imag
_atom_type_scat_source
C C 0.0033 0.0016 'International Tables Vol C Tables 4.2.6.8 and 6.1.1.4'
H H 0 0 'International Tables Vol C Tables 4.2.6.8 and 6.1.1.4'
O O 0.0106 0.006 'International Tables Vol C Tables 4.2.6.8 and 6.1.1.4'
Gd Gd -0.1653 3.9035 'International Tables Vol C Tables 4.2.6.8 and 6.1.1.4'

loop_
_geom_angle_atom_site_label_1
_geom_angle_atom_site_label_2
_geom_angle_atom_site_label_3
_geom_angle
_geom_angle_site_symmetry_1
_geom_angle_site_symmetry_3
_geom_angle_publ_flag
O11 Gd1 O13 76.77(11) . . ?
O11 Gd1 O2 71.12(10) . . ?
O13 Gd1 O2 74.36(12) . . ?
O11 Gd1 O10 82.41(10) . . ?
O13 Gd1 O10 145.89(11) . . ?
O2 Gd1 O10 73.46(12) . . ?
O11 Gd1 O7 139.75(10) . . ?
O13 Gd1 O7 86.86(11) . . ?
O2 Gd1 O7 69.10(10) . . ?
O10 Gd1 O7 92.05(10) . . ?
O11 Gd1 O4 73.18(10) . 8_556 ?
O13 Gd1 O4 122.10(11) . 8_556 ?
O2 Gd1 O4 135.13(10) . 8_556 ?
O10 Gd1 O4 75.72(10) . 8_556 ?
O7 Gd1 O4 143.84(11) . 8_556 ?
O11 Gd1 O8 145.08(10) . . ?
O13 Gd1 O8 71.21(11) . . ?
O2 Gd1 O8 111.96(10) . . ?
O10 Gd1 O8 132.43(11) . . ?
O7 Gd1 O8 52.40(9) . . ?
O4 Gd1 O8 112.90(10) 8_556 . ?
O11 Gd1 O3 82.49(10) . 8_556 ?
O13 Gd1 O3 75.91(10) . 8_556 ?
O2 Gd1 O3 143.86(11) . 8_556 ?
O10 Gd1 O3 127.90(10) . 8_556 ?
O7 Gd1 O3 129.04(9) . 8_556 ?
O4 Gd1 O3 52.18(9) 8_556 8_556 ?
O8 Gd1 O3 76.64(9) . 8_556 ?
O11 Gd1 O12 138.37(11) . . ?
O13 Gd1 O12 139.91(11) . . ?
O2 Gd1 O12 127.39(13) . . ?
O10 Gd1 O12 71.32(12) . . ?
O7 Gd1 O12 74.41(12) . . ?
O4 Gd1 O12 69.45(12) 8_556 . ?
O8 Gd1 O12 69.26(11) . . ?
O3 Gd1 O12 88.72(12) 8_556 . ?
O11 Gd1 C12 150.95(11) . . ?
O13 Gd1 C12 76.94(11) . . ?
O2 Gd1 C12 90.02(11) . . ?
O10 Gd1 C12 113.94(11) . . ?
O7 Gd1 C12 26.24(10) . . ?
O4 Gd1 C12 132.56(11) 8_556 . ?
O8 Gd1 C12 26.20(10) . . ?
O3 Gd1 C12 102.83(10) 8_556 . ?
O12 Gd1 C12 70.66(11) . . ?
O11 Gd1 C8 76.00(10) . 8_556 ?
O13 Gd1 C8 98.99(11) . 8_556 ?
O2 Gd1 C8 147.11(11) . 8_556 ?
O10 Gd1 C8 101.83(11) . 8_556 ?
O7 Gd1 C8 143.59(10) . 8_556 ?
O4 Gd1 C8 26.11(10) 8_556 8_556 ?
O8 Gd1 C8 95.37(10) . 8_556 ?
O3 Gd1 C8 26.07(10) 8_556 8_556 ?
O12 Gd1 C8 78.45(12) . 8_556 ?
C12 Gd1 C8 120.38(11) . 8_556 ?
C7 O2 Gd1 142.6(3) . . ?
C8 O3 Gd1 93.8(2) . 8_455 ?
C8 O4 Gd1 94.7(2) . 8_455 ?
C12 O7 Gd1 94.5(2) . . ?
C12 O8 Gd1 93.6(2) . . ?
C6 C1 C2 118.7(3) . . ?
C6 C1 C7 120.4(3) . . ?
C2 C1 C7 120.9(3) . . ?
O5 C2 C3 117.2(5) . . ?
O5 C2 C1 121.7(5) . . ?
C3 C2 C1 121.1(4) . . ?
C2 C3 C4 119.4(4) . . ?
C2 C3 H3 120.3 . . ?
C4 C3 H3 120.3 . . ?
C5 C4 C3 120.6(4) . . ?
C5 C4 C8 118.0(4) . . ?
C3 C4 C8 121.4(3) . . ?
C4 C5 C6 119.9(4) . . ?
C4 C5 H5 120 . . ?
C6 C5 H5 120 . . ?
O6 C6 C5 115.3(4) . . ?
O6 C6 C1 124.4(4) . . ?
C5 C6 C1 120.3(4) . . ?
O1 C7 O2 123.3(4) . . ?
O1 C7 C1 119.6(3) . . ?
O2 C7 C1 117.1(4) . . ?
O3 C8 O4 119.3(4) . . ?
O3 C8 C4 121.6(3) . . ?
O4 C8 C4 119.1(3) . . ?
O3 C8 Gd1 60.2(2) . 8_455 ?
O4 C8 Gd1 59.2(2) . 8_455 ?
C4 C8 Gd1 177.6(3) . 8_455 ?
C10 C9 C11 119.6(3) . 7_765 ?
C10 C9 C12 120.7(4) . . ?
C11 C9 C12 119.7(3) 7_765 . ?
C11 C10 C9 120.4(4) . . ?
C11 C10 H10 119.8 . . ?
C9 C10 H10 119.8 . . ?
O9 C11 C10 116.8(4) . . ?
O9 C11 C9 123.2(4) . 7_765 ?
C10 C11 C9 120.0(3) . 7_765 ?
O8 C12 O7 119.4(3) . . ?
O8 C12 C9 120.9(3) . . ?
O7 C12 C9 119.8(3) . . ?
O8 C12 Gd1 60.2(2) . . ?
O7 C12 Gd1 59.26(19) . . ?
C9 C12 Gd1 176.3(3) . . ?

loop_
_geom_bond_atom_site_label_1
_geom_bond_atom_site_label_2
_geom_bond_distance
_geom_bond_site_symmetry_2
_geom_bond_publ_flag
Gd1 O11 2.403(3) . ?
Gd1 O13 2.407(3) . ?
Gd1 O2 2.413(3) . ?
Gd1 O10 2.422(3) . ?
Gd1 O7 2.469(3) . ?
Gd1 O4 2.476(3) 8_556 ?
Gd1 O8 2.490(3) . ?
Gd1 O3 2.497(3) 8_556 ?
Gd1 O12 2.501(4) . ?
Gd1 C12 2.864(4) . ?
Gd1 C8 2.873(4) 8_556 ?
O1 C7 1.254(5) . ?
O2 C7 1.271(5) . ?
O3 C8 1.265(5) . ?
O4 C8 1.269(5) . ?
O5 C2 1.350(10) . ?
O6 C6 1.356(6) . ?
O7 C12 1.270(5) . ?
O8 C12 1.267(5) . ?
O9 C11 1.360(7) . ?
C1 C6 1.398(5) . ?
C1 C2 1.403(5) . ?
C1 C7 1.494(5) . ?
C2 C3 1.387(5) . ?
C3 C4 1.388(5) . ?
C3 H3 0.95 . ?
C4 C5 1.387(6) . ?
C4 C8 1.503(5) . ?
C5 C6 1.394(6) . ?
C5 H5 0.95 . ?
C9 C10 1.399(5) . ?
C9 C11 1.401(6) 7_765 ?
C9 C12 1.485(5) . ?
C10 C11 1.385(5) . ?
C10 H10 0.95 . ?

loop_
_geom_torsion_atom_site_label_1
_geom_torsion_atom_site_label_2
_geom_torsion_atom_site_label_3
_geom_torsion_atom_site_label_4
_geom_torsion
_geom_torsion_site_symmetry_1
_geom_torsion_site_symmetry_2
_geom_torsion_site_symmetry_3
_geom_torsion_site_symmetry_4
_geom_torsion_publ_flag
C6 C1 C2 O5 -176.5(6) . . . . ?
C7 C1 C2 O5 3.4(7) . . . . ?
C6 C1 C2 C3 0.1(6) . . . . ?
C7 C1 C2 C3 180.0(4) . . . . ?
O5 C2 C3 C4 174.6(6) . . . . ?
C1 C2 C3 C4 -2.2(6) . . . . ?
C2 C3 C4 C5 1.8(6) . . . . ?
C2 C3 C4 C8 -175.6(4) . . . . ?
C3 C4 C5 C6 0.5(7) . . . . ?
C8 C4 C5 C6 178.0(4) . . . . ?
C4 C5 C6 O6 178.2(5) . . . . ?
C4 C5 C6 C1 -2.6(7) . . . . ?
C2 C1 C6 O6 -178.6(5) . . . . ?
C7 C1 C6 O6 1.6(7) . . . . ?
C2 C1 C6 C5 2.2(6) . . . . ?
C7 C1 C6 C5 -177.6(4) . . . . ?
Gd1 O2 C7 O1 25.4(8) . . . . ?
Gd1 O2 C7 C1 -155.3(3) . . . . ?
C6 C1 C7 O1 171.8(4) . . . . ?
C2 C1 C7 O1 -8.1(6) . . . . ?
C6 C1 C7 O2 -7.5(6) . . . . ?
C2 C1 C7 O2 172.6(4) . . . . ?
Gd1 O3 C8 O4 -1.9(4) 8_455 . . . ?
Gd1 O3 C8 C4 178.0(3) 8_455 . . . ?
Gd1 O4 C8 O3 1.9(4) 8_455 . . . ?
Gd1 O4 C8 C4 -178.0(3) 8_455 . . . ?
C5 C4 C8 O3 163.9(4) . . . . ?
C3 C4 C8 O3 -18.6(6) . . . . ?
C5 C4 C8 O4 -16.1(6) . . . . ?
C3 C4 C8 O4 161.4(4) . . . . ?
C11 C9 C10 C11 0.6(7) 7_765 . . . ?
C12 C9 C10 C11 179.3(4) . . . . ?
C9 C10 C11 O9 -178.6(5) . . . . ?
C9 C10 C11 C9 -0.6(7) . . . 7_765 ?
Gd1 O8 C12 O7 -3.9(4) . . . . ?
Gd1 O8 C12 C9 175.9(3) . . . . ?
Gd1 O7 C12 O8 4.0(4) . . . . ?
Gd1 O7 C12 C9 -175.9(3) . . . . ?
C10 C9 C12 O8 13.1(6) . . . . ?
C11 C9 C12 O8 -168.2(4) 7_765 . . . ?
C10 C9 C12 O7 -167.1(4) . . . . ?
C11 C9 C12 O7 11.6(6) 7_765 . . . ?
